data_4035015
loop_
_publ_author_name
'Kohn, Daniel R.'
'Gawel, Przemyslaw'
'Xiong, Yaoyao'
'Christensen, Kirsten E.'
'Anderson, Harry L.'

_publ_section_title
;
 Synthesis of Polyynes Using Dicobalt Masking Groups.
;
_journal_issue 4
_journal_name_full 'The Journal of organic chemistry'
_journal_page_first 2077
_journal_page_last 2086
_journal_paper_doi 10.1021/acs.joc.7b03015
_journal_volume 83
_journal_year 2018
_chemical_formula_moiety 'C53 H64 Co2 O4 P2 Si2'
_chemical_formula_sum 'C53 H64 Co2 O4 P2 Si2'
_chemical_formula_weight 1001.07
_chemical_melting_point ?
_space_group_IT_number 14
_space_group_name_Hall '-P 2ybc'
_space_group_name_H-M_alt 'P 1 21/c 1'
_symmetry_cell_setting monoclinic
_symmetry_space_group_name_Hall '-P 2ybc'
_symmetry_space_group_name_H-M 'P 1 21/c 1'
_atom_sites_solution_hydrogens difmap
_atom_sites_solution_primary other
_audit_creation_date 2017-10-23
_audit_creation_method CRYSTALS_ver_14.61_build_6156
_cell_angle_alpha 90
_cell_angle_beta 91.9224(3)
_cell_angle_gamma 90
_cell_formula_units_Z 4
_cell_length_a 11.7494(1)
_cell_length_b 21.5314(1)
_cell_length_c 20.7742(1)
_cell_measurement_reflns_used 12261
_cell_measurement_temperature 150
_cell_measurement_theta_max 27
_cell_measurement_theta_min 5
_cell_volume 5252.52(6)
_computing_cell_refinement 'DENZO/SCALEPACK (Otwinowski & Minor, 1997)'
_computing_data_collection 'COLLECT (Nonius, 2001).'
_computing_data_reduction 'DENZO/SCALEPACK (Otwinowski & Minor, 1997)'
_computing_molecular_graphics 'CAMERON (Watkin et al., 1996)'
_computing_publication_material 'CRYSTALS (Betteridge et al., 2003)'
_computing_structure_refinement 'CRYSTALS (Betteridge et al., 2003)'
_computing_structure_solution 'Superflip (Palatinus & Chapuis, 2007)'
_diffrn_ambient_temperature 150
_diffrn_measured_fraction_theta_full 0.991
_diffrn_measured_fraction_theta_max 0.993
_diffrn_measurement_device Area
_diffrn_measurement_device_type 'Nonius KappaCCD'
_diffrn_measurement_method \w
_diffrn_radiation_monochromator graphite
_diffrn_radiation_type 'Mo K\a'
_diffrn_radiation_wavelength 0.71073
_diffrn_reflns_av_R_equivalents 0.017
_diffrn_reflns_limit_h_max 15
_diffrn_reflns_limit_h_min -15
_diffrn_reflns_limit_k_max 27
_diffrn_reflns_limit_k_min -27
_diffrn_reflns_limit_l_max 26
_diffrn_reflns_limit_l_min -26
_diffrn_reflns_number 120610
_diffrn_reflns_theta_full 25.000
_diffrn_reflns_theta_max 27.492
_diffrn_reflns_theta_min 5.104
_diffrn_standards_number 0
_exptl_absorpt_coefficient_mu 0.780
_exptl_absorpt_correction_T_max 0.84
_exptl_absorpt_correction_T_min 0.76
_exptl_absorpt_correction_type multi-scan
_exptl_absorpt_process_details 'DENZO/SCALEPACK (Otwinowski & Minor, 1997)'
_exptl_crystal_colour clear_intense_red
_exptl_crystal_density_diffrn 1.266
_exptl_crystal_density_meas ?
_exptl_crystal_density_method 'not measured'
_exptl_crystal_description block
_exptl_crystal_F_000 2104
_exptl_crystal_size_max 0.30
_exptl_crystal_size_mid 0.24
_exptl_crystal_size_min 0.22
_refine_diff_density_max 0.69
_refine_diff_density_min -0.37
_refine_ls_extinction_method None
_refine_ls_goodness_of_fit_ref 1.0008
_refine_ls_hydrogen_treatment constr
_refine_ls_matrix_type full
_refine_ls_number_parameters 568
_refine_ls_number_reflns 11954
_refine_ls_number_restraints 0
_refine_ls_R_factor_all 0.0402
_refine_ls_R_factor_gt 0.0314
_refine_ls_shift/su_max 0.0028949
_refine_ls_shift/su_mean 0.0001117
_refine_ls_structure_factor_coef Fsqd
_refine_ls_weighting_details
;
 Method= Modified Sheldrick 
 w=1/[\s^2^(F^2^) + ( 0.03P)^2^ + 3.77P] 
 ,where P=(max(Fo^2^,0) + 2Fc^2^)/3 
;
_refine_ls_weighting_scheme calc
_refine_ls_wR_factor_all 0.0784
_refine_ls_wR_factor_gt 0.0725
_refine_ls_wR_factor_ref 0.0784
_reflns_limit_h_max 15
_reflns_limit_h_min -15
_reflns_limit_k_max 27
_reflns_limit_k_min 0
_reflns_limit_l_max 26
_reflns_limit_l_min 0
_reflns_number_gt 10220
_reflns_number_total 11957
_reflns_threshold_expression I>2.0\s(I)
_oxford_diffrn_Wilson_B_factor 1.61
_oxford_diffrn_Wilson_scale 12.77
_oxford_refine_ls_r_factor_ref 0.0402
_oxford_refine_ls_scale 0.28445(12)
_oxford_reflns_number_all 11954
_oxford_reflns_threshold_expression_ref I>-3.0\s(I)
_oxford_structure_analysis_title 6710/003drk16
_cod_data_source_file jo7b03015_si_002.cif
_cod_data_source_block S6
_cod_depositor_comments
;
The following automatic conversions were performed:

data item '_chemical_melting_point' value 'not measured' was changed
to '?' -- the value is undefined or not given.

data item '_atom_sites_solution_primary' value 'Other' was changed to
'other' in accordance with the
/home/data/users/saulius/crontab/automatic-downloads/current/ACS/lib/dictionaries/cif_core.dic
dictionary named 'cif_core.dic' version 2.4.2 last updated on
2011-04-26.

data item '_exptl_crystal_density_meas' value 'not measured' was
changed to '?' -- the value is perceived as not measured.

Automatic conversion script
Id: cif_fix_values 6909 2019-04-08 15:41:33Z antanas 
;
_cod_original_sg_symbol_H-M 'P 21/c '
_cod_database_code 4035015

loop_
_symmetry_equiv_pos_as_xyz
x,y,z
-x,-y,-z
x,-y+1/2,z+1/2
-x,y+1/2,-z+1/2

loop_
_atom_site_label
_atom_site_type_symbol
_atom_site_fract_x
_atom_site_fract_y
_atom_site_fract_z
_atom_site_U_iso_or_equiv
_atom_site_occupancy
_atom_site_adp_type
_atom_site_refinement_flags_posn
C1 C 0.60370(13) 0.64675(7) 0.78903(7) 0.0195 1.0000 Uani .
C2 C 0.68888(13) 0.60847(7) 0.81324(7) 0.0186 1.0000 Uani .
Co3 Co 0.586727(17) 0.631359(9) 0.880872(10) 0.0177 1.0000 Uani .
Co4 Co 0.727615(17) 0.696065(9) 0.826039(10) 0.0180 1.0000 Uani .
P5 P 0.86786(3) 0.683853(18) 0.899302(19) 0.0177 1.0000 Uani .
C6 C 0.84979(13) 0.60901(7) 0.93999(8) 0.0204 1.0000 Uani .
P7 P 0.70041(3) 0.593185(18) 0.959840(19) 0.0183 1.0000 Uani .
C11 C 0.50972(14) 0.69381(8) 0.91589(8) 0.0259 1.0000 Uani .
O12 O 0.45874(11) 0.73400(7) 0.93602(7) 0.0411 1.0000 Uani .
C13 C 0.47017(14) 0.57911(8) 0.87021(8) 0.0255 1.0000 Uani .
O14 O 0.39239(11) 0.54921(6) 0.85782(7) 0.0385 1.0000 Uani .
C15 C 0.81228(15) 0.70620(8) 0.75709(8) 0.0279 1.0000 Uani .
O16 O 0.86530(14) 0.70904(8) 0.71270(7) 0.0495 1.0000 Uani .
C17 C 0.66844(15) 0.77229(8) 0.83618(8) 0.0281 1.0000 Uani .
O18 O 0.62806(13) 0.82004(6) 0.84044(8) 0.0485 1.0000 Uani .
C21 C 0.89165(13) 0.73922(7) 0.96495(8) 0.0214 1.0000 Uani .
C22 C 0.94210(15) 0.72143(8) 1.02382(8) 0.0296 1.0000 Uani .
C23 C 0.95665(17) 0.76420(10) 1.07324(9) 0.0373 1.0000 Uani .
C24 C 0.92430(18) 0.82501(10) 1.06423(9) 0.0391 1.0000 Uani .
C25 C 0.87738(17) 0.84355(9) 1.00582(10) 0.0367 1.0000 Uani .
C26 C 0.86042(15) 0.80070(8) 0.95637(9) 0.0283 1.0000 Uani .
C31 C 1.00974(13) 0.67634(7) 0.86630(7) 0.0211 1.0000 Uani .
C32 C 1.09573(13) 0.71939(8) 0.87973(8) 0.0259 1.0000 Uani .
C33 C 1.20025(15) 0.71438(9) 0.85015(9) 0.0334 1.0000 Uani .
C34 C 1.21982(15) 0.66650(10) 0.80801(10) 0.0379 1.0000 Uani .
C35 C 1.13519(17) 0.62336(10) 0.79467(10) 0.0400 1.0000 Uani .
C36 C 1.03012(15) 0.62832(9) 0.82293(9) 0.0313 1.0000 Uani .
C41 C 0.68212(13) 0.62473(8) 1.04104(7) 0.0216 1.0000 Uani .
C42 C 0.66462(14) 0.68849(8) 1.04855(8) 0.0261 1.0000 Uani .
C43 C 0.64133(16) 0.71304(9) 1.10839(9) 0.0352 1.0000 Uani .
C44 C 0.63333(18) 0.67458(11) 1.16126(9) 0.0402 1.0000 Uani .
C45 C 0.65016(18) 0.61171(10) 1.15467(9) 0.0406 1.0000 Uani .
C46 C 0.67531(15) 0.58676(9) 1.09502(8) 0.0303 1.0000 Uani .
C51 C 0.70911(13) 0.50912(7) 0.97343(8) 0.0218 1.0000 Uani .
C52 C 0.62080(14) 0.47026(8) 0.95305(9) 0.0280 1.0000 Uani .
C53 C 0.62659(16) 0.40646(8) 0.96392(10) 0.0334 1.0000 Uani .
C54 C 0.72058(16) 0.38089(8) 0.99567(9) 0.0308 1.0000 Uani .
C55 C 0.80872(16) 0.41907(9) 1.01679(9) 0.0337 1.0000 Uani .
C56 C 0.80342(15) 0.48247(8) 1.00565(9) 0.0309 1.0000 Uani .
C61 C 0.53282(13) 0.64409(7) 0.73325(8) 0.0213 1.0000 Uani .
C62 C 0.47338(14) 0.63784(8) 0.68495(8) 0.0268 1.0000 Uani .
Si63 Si 0.39596(4) 0.61357(2) 0.61091(2) 0.0263 1.0000 Uani .
C64 C 0.32439(17) 0.68470(10) 0.57558(10) 0.0387 1.0000 Uani .
C65 C 0.2494(2) 0.71633(12) 0.62466(12) 0.0592 1.0000 Uani .
C66 C 0.2570(2) 0.67258(13) 0.51255(11) 0.0548 1.0000 Uani .
C67 C 0.28705(17) 0.55287(9) 0.63317(9) 0.0355 1.0000 Uani .
C68 C 0.2503(2) 0.51205(12) 0.57545(12) 0.0557 1.0000 Uani .
C69 C 0.3227(2) 0.51197(11) 0.69052(11) 0.0514 1.0000 Uani .
C70 C 0.50409(16) 0.58062(10) 0.55500(9) 0.0367 1.0000 Uani .
C71 C 0.5768(3) 0.63062(13) 0.52507(16) 0.0732 1.0000 Uani .
C72 C 0.5765(2) 0.53079(14) 0.58754(12) 0.0668 1.0000 Uani .
C81 C 0.74331(13) 0.55446(7) 0.79214(8) 0.0224 1.0000 Uani .
C82 C 0.79119(15) 0.50807(8) 0.77435(9) 0.0279 1.0000 Uani .
Si83 Si 0.85560(4) 0.43886(2) 0.73918(2) 0.0281 1.0000 Uani .
C84 C 0.8892(2) 0.46223(10) 0.65393(11) 0.0463 1.0000 Uani .
C85 C 0.9587(3) 0.52093(12) 0.65148(15) 0.0800 1.0000 Uani .
C86 C 0.9445(2) 0.41020(12) 0.61583(12) 0.0571 1.0000 Uani .
C87 C 0.98885(19) 0.41835(10) 0.78704(12) 0.0481 1.0000 Uani .
C88 C 0.9858(3) 0.43243(16) 0.85798(13) 0.0816 1.0000 Uani .
C89 C 1.0286(2) 0.35190(12) 0.77645(15) 0.0701 1.0000 Uani .
C90 C 0.74577(18) 0.37535(9) 0.73822(13) 0.0469 1.0000 Uani .
C91 C 0.6540(2) 0.38454(16) 0.68559(17) 0.0819 1.0000 Uani .
C92 C 0.6909(3) 0.36929(14) 0.80376(17) 0.0815 1.0000 Uani .
H62 H 0.9003 0.6034 0.9768 0.0246 1.0000 Uiso R
H61 H 0.8680 0.5782 0.9083 0.0231 1.0000 Uiso R
H221 H 0.9658 0.6799 1.0302 0.0355 1.0000 Uiso R
H231 H 0.9883 0.7511 1.1133 0.0449 1.0000 Uiso R
H241 H 0.9341 0.8534 1.0975 0.0468 1.0000 Uiso R
H251 H 0.8549 0.8847 0.9996 0.0444 1.0000 Uiso R
H261 H 0.8278 0.8133 0.9178 0.0336 1.0000 Uiso R
H321 H 1.0831 0.7522 0.9094 0.0304 1.0000 Uiso R
H331 H 1.2576 0.7443 0.8600 0.0393 1.0000 Uiso R
H341 H 1.2901 0.6629 0.7886 0.0445 1.0000 Uiso R
H351 H 1.1483 0.5906 0.7658 0.0482 1.0000 Uiso R
H361 H 0.9731 0.5993 0.8127 0.0378 1.0000 Uiso R
H421 H 0.6702 0.7149 1.0140 0.0295 1.0000 Uiso R
H431 H 0.6292 0.7563 1.1117 0.0418 1.0000 Uiso R
H441 H 0.6155 0.6916 1.2016 0.0475 1.0000 Uiso R
H451 H 0.6450 0.5861 1.1898 0.0486 1.0000 Uiso R
H461 H 0.6874 0.5440 1.0908 0.0356 1.0000 Uiso R
H521 H 0.5555 0.4869 0.9317 0.0342 1.0000 Uiso R
H531 H 0.5654 0.3814 0.9495 0.0407 1.0000 Uiso R
H541 H 0.7239 0.3377 1.0025 0.0374 1.0000 Uiso R
H551 H 0.8733 0.4026 1.0387 0.0408 1.0000 Uiso R
H561 H 0.8643 0.5075 1.0197 0.0368 1.0000 Uiso R
H641 H 0.3854 0.7147 0.5666 0.0469 1.0000 Uiso R
H651 H 0.2178 0.7541 0.6069 0.0884 1.0000 Uiso R
H653 H 0.2929 0.7264 0.6644 0.0886 1.0000 Uiso R
H652 H 0.1860 0.6882 0.6351 0.0893 1.0000 Uiso R
H662 H 0.2274 0.7104 0.4939 0.0815 1.0000 Uiso R
H661 H 0.1940 0.6453 0.5197 0.0803 1.0000 Uiso R
H663 H 0.3047 0.6521 0.4814 0.0810 1.0000 Uiso R
H671 H 0.2205 0.5764 0.6457 0.0433 1.0000 Uiso R
H682 H 0.1880 0.4851 0.5874 0.0835 1.0000 Uiso R
H681 H 0.2257 0.5364 0.5386 0.0838 1.0000 Uiso R
H683 H 0.3143 0.4870 0.5634 0.0835 1.0000 Uiso R
H692 H 0.2610 0.4844 0.7015 0.0763 1.0000 Uiso R
H693 H 0.3442 0.5378 0.7277 0.0760 1.0000 Uiso R
H691 H 0.3868 0.4872 0.6788 0.0755 1.0000 Uiso R
H701 H 0.4592 0.5604 0.5201 0.0437 1.0000 Uiso R
H712 H 0.6234 0.6124 0.4914 0.1097 1.0000 Uiso R
H713 H 0.6259 0.6491 0.5588 0.1110 1.0000 Uiso R
H711 H 0.5289 0.6628 0.5059 0.1104 1.0000 Uiso R
H723 H 0.6322 0.5143 0.5581 0.0988 1.0000 Uiso R
H721 H 0.6194 0.5501 0.6234 0.0994 1.0000 Uiso R
H722 H 0.5308 0.4961 0.6037 0.1003 1.0000 Uiso R
H841 H 0.8130 0.4726 0.6328 0.0574 1.0000 Uiso R
H853 H 0.9671 0.5315 0.6067 0.1194 1.0000 Uiso R
H851 H 1.0315 0.5102 0.6718 0.1207 1.0000 Uiso R
H852 H 0.9214 0.5537 0.6743 0.1194 1.0000 Uiso R
H861 H 0.9536 0.4221 0.5713 0.0859 1.0000 Uiso R
H863 H 1.0193 0.4013 0.6351 0.0847 1.0000 Uiso R
H862 H 0.8980 0.3726 0.6166 0.0849 1.0000 Uiso R
H871 H 1.0510 0.4470 0.7715 0.0595 1.0000 Uiso R
H881 H 1.0600 0.4230 0.8787 0.1211 1.0000 Uiso R
H883 H 0.9659 0.4757 0.8653 0.1218 1.0000 Uiso R
H882 H 0.9265 0.4050 0.8739 0.1228 1.0000 Uiso R
H892 H 1.0996 0.3447 0.7997 0.1039 1.0000 Uiso R
H891 H 0.9726 0.3226 0.7910 0.1054 1.0000 Uiso R
H893 H 1.0384 0.3440 0.7313 0.1053 1.0000 Uiso R
H901 H 0.7853 0.3366 0.7301 0.0567 1.0000 Uiso R
H912 H 0.6018 0.3497 0.6853 0.1230 1.0000 Uiso R
H911 H 0.6122 0.4221 0.6940 0.1224 1.0000 Uiso R
H913 H 0.6880 0.3885 0.6439 0.1227 1.0000 Uiso R
H922 H 0.6365 0.3354 0.8021 0.1214 1.0000 Uiso R
H923 H 0.7502 0.3610 0.8373 0.1222 1.0000 Uiso R
H921 H 0.6487 0.4082 0.8135 0.1217 1.0000 Uiso R

loop_
_atom_site_aniso_label
_atom_site_aniso_U_11
_atom_site_aniso_U_22
_atom_site_aniso_U_33
_atom_site_aniso_U_23
_atom_site_aniso_U_13
_atom_site_aniso_U_12
C1 0.0193(7) 0.0220(7) 0.0171(7) -0.0003(6) 0.0008(6) -0.0010(6)
C2 0.0192(7) 0.0200(7) 0.0167(7) -0.0017(6) 0.0013(6) -0.0013(6)
Co3 0.01698(10) 0.01964(11) 0.01639(11) 0.00023(8) -0.00017(8) 0.00066(8)
Co4 0.01919(10) 0.01824(10) 0.01634(11) 0.00064(8) -0.00079(8) -0.00006(8)
P5 0.01688(18) 0.01950(18) 0.01675(19) 0.00030(14) -0.00004(14) -0.00066(14)
C6 0.0195(7) 0.0212(7) 0.0203(8) 0.0019(6) -0.0011(6) 0.0001(6)
P7 0.01846(18) 0.01933(18) 0.01704(19) 0.00193(15) -0.00073(14) -0.00097(14)
C11 0.0230(8) 0.0309(9) 0.0236(8) -0.0010(7) -0.0016(6) 0.0009(7)
O12 0.0358(7) 0.0402(8) 0.0475(8) -0.0136(6) 0.0030(6) 0.0127(6)
C13 0.0266(8) 0.0274(8) 0.0225(8) 0.0050(7) -0.0002(6) 0.0013(7)
O14 0.0313(7) 0.0386(7) 0.0451(8) 0.0101(6) -0.0085(6) -0.0141(6)
C15 0.0323(9) 0.0273(8) 0.0241(9) 0.0039(7) -0.0010(7) -0.0045(7)
O16 0.0580(9) 0.0620(10) 0.0297(8) 0.0056(7) 0.0179(7) -0.0095(8)
C17 0.0281(8) 0.0269(9) 0.0288(9) 0.0005(7) -0.0058(7) -0.0001(7)
O18 0.0522(9) 0.0295(7) 0.0630(10) -0.0033(7) -0.0087(7) 0.0167(7)
C21 0.0197(7) 0.0244(8) 0.0203(8) -0.0029(6) 0.0029(6) -0.0036(6)
C22 0.0362(9) 0.0299(9) 0.0225(8) -0.0015(7) -0.0015(7) -0.0033(7)
C23 0.0465(11) 0.0444(11) 0.0209(9) -0.0045(8) -0.0002(8) -0.0113(9)
C24 0.0486(11) 0.0402(11) 0.0290(10) -0.0158(8) 0.0084(8) -0.0129(9)
C25 0.0421(11) 0.0260(9) 0.0422(11) -0.0084(8) 0.0053(9) -0.0028(8)
C26 0.0294(9) 0.0268(8) 0.0286(9) -0.0015(7) 0.0000(7) -0.0019(7)
C31 0.0178(7) 0.0255(8) 0.0200(8) 0.0041(6) 0.0004(6) 0.0011(6)
C32 0.0213(8) 0.0275(8) 0.0290(9) 0.0047(7) 0.0002(7) -0.0005(6)
C33 0.0205(8) 0.0401(10) 0.0394(10) 0.0101(8) 0.0006(7) -0.0035(7)
C34 0.0223(9) 0.0525(12) 0.0396(11) 0.0096(9) 0.0103(8) 0.0068(8)
C35 0.0346(10) 0.0481(12) 0.0380(11) -0.0085(9) 0.0111(8) 0.0058(9)
C36 0.0252(8) 0.0363(10) 0.0325(10) -0.0063(8) 0.0048(7) -0.0016(7)
C41 0.0184(7) 0.0283(8) 0.0181(7) 0.0004(6) 0.0002(6) -0.0036(6)
C42 0.0262(8) 0.0300(9) 0.0221(8) 0.0003(7) 0.0011(6) -0.0021(7)
C43 0.0364(10) 0.0372(10) 0.0320(10) -0.0098(8) 0.0014(8) -0.0018(8)
C44 0.0445(11) 0.0564(13) 0.0200(9) -0.0095(8) 0.0049(8) -0.0060(10)
C45 0.0507(12) 0.0522(12) 0.0189(9) 0.0059(8) 0.0024(8) -0.0073(10)
C46 0.0350(9) 0.0329(9) 0.0228(9) 0.0041(7) -0.0018(7) -0.0046(7)
C51 0.0242(8) 0.0210(7) 0.0202(8) 0.0038(6) 0.0004(6) -0.0006(6)
C52 0.0254(8) 0.0249(8) 0.0331(9) 0.0049(7) -0.0052(7) -0.0016(7)
C53 0.0316(9) 0.0249(9) 0.0434(11) 0.0041(8) -0.0037(8) -0.0065(7)
C54 0.0348(9) 0.0231(8) 0.0349(10) 0.0071(7) 0.0053(8) 0.0019(7)
C55 0.0290(9) 0.0311(9) 0.0406(11) 0.0104(8) -0.0044(8) 0.0048(7)
C56 0.0273(9) 0.0275(9) 0.0373(10) 0.0067(7) -0.0081(7) -0.0023(7)
C61 0.0206(7) 0.0225(8) 0.0208(8) -0.0001(6) 0.0018(6) 0.0014(6)
C62 0.0253(8) 0.0323(9) 0.0228(8) -0.0018(7) -0.0013(7) 0.0030(7)
Si63 0.0250(2) 0.0341(3) 0.0193(2) -0.00336(19) -0.00443(18) -0.00172(19)
C64 0.0365(10) 0.0454(11) 0.0334(10) 0.0056(9) -0.0126(8) -0.0017(9)
C65 0.0657(16) 0.0537(14) 0.0572(15) -0.0011(12) -0.0145(12) 0.0243(12)
C66 0.0554(14) 0.0709(16) 0.0365(12) 0.0113(11) -0.0225(10) -0.0022(12)
C67 0.0371(10) 0.0394(10) 0.0301(10) -0.0075(8) 0.0031(8) -0.0076(8)
C68 0.0597(14) 0.0613(15) 0.0466(13) -0.0174(11) 0.0061(11) -0.0289(12)
C69 0.0641(15) 0.0458(12) 0.0445(13) 0.0074(10) 0.0059(11) -0.0102(11)
C70 0.0350(10) 0.0476(11) 0.0275(9) -0.0102(8) 0.0011(8) -0.0057(8)
C71 0.0664(17) 0.0596(16) 0.097(2) -0.0158(15) 0.0472(16) -0.0158(13)
C72 0.0672(17) 0.086(2) 0.0472(14) -0.0174(13) 0.0041(12) 0.0362(15)
C81 0.0210(7) 0.0241(8) 0.0219(8) -0.0010(6) -0.0020(6) -0.0018(6)
C82 0.0288(9) 0.0249(8) 0.0300(9) -0.0036(7) 0.0013(7) 0.0012(7)
Si83 0.0283(2) 0.0216(2) 0.0345(3) -0.00672(19) 0.0010(2) 0.00459(18)
C84 0.0556(13) 0.0435(12) 0.0405(12) -0.0034(9) 0.0116(10) 0.0135(10)
C85 0.135(3) 0.0407(13) 0.0675(18) 0.0069(13) 0.0551(19) 0.0084(16)
C86 0.0654(15) 0.0562(14) 0.0510(14) -0.0200(11) 0.0192(12) 0.0049(12)
C87 0.0447(12) 0.0416(12) 0.0571(14) -0.0080(10) -0.0117(10) 0.0130(9)
C88 0.093(2) 0.097(2) 0.0529(16) -0.0150(15) -0.0286(15) 0.0459(19)
C89 0.0675(17) 0.0521(15) 0.089(2) -0.0123(14) -0.0244(15) 0.0327(13)
C90 0.0374(11) 0.0283(10) 0.0751(16) -0.0100(10) 0.0019(10) -0.0001(8)
C91 0.0454(15) 0.094(2) 0.105(3) -0.0250(19) -0.0201(15) -0.0110(15)
C92 0.081(2) 0.0629(18) 0.102(3) 0.0244(17) 0.0287(18) -0.0171(15)

loop_
_atom_type_symbol
_atom_type_scat_dispersion_real
_atom_type_scat_dispersion_imag
_atom_type_scat_Cromer_Mann_a1
_atom_type_scat_Cromer_Mann_b1
_atom_type_scat_Cromer_Mann_a2
_atom_type_scat_Cromer_Mann_b2
_atom_type_scat_Cromer_Mann_a3
_atom_type_scat_Cromer_Mann_b3
_atom_type_scat_Cromer_Mann_a4
_atom_type_scat_Cromer_Mann_b4
_atom_type_scat_Cromer_Mann_c
_atom_type_scat_source
C 0.0033 0.0016 2.3100 20.8439 1.0200 10.2075 1.5886 0.5687 0.8650 51.6512 0.2156 'International Tables Vol C 4.2.6.8 and 6.1.1.4'
H 0.0000 0.0000 0.4930 10.5109 0.3229 26.1257 0.1402 3.1424 0.0408 57.7998 0.0030 'International Tables Vol C 4.2.6.8 and 6.1.1.4'
O 0.0106 0.0060 3.0485 13.2771 2.2868 5.7011 1.5463 0.3239 0.8670 32.9089 0.2508 'International Tables Vol C 4.2.6.8 and 6.1.1.4'
P 0.1023 0.0942 6.4345 1.9067 4.1791 27.1570 1.7800 0.5260 1.4908 68.1645 1.1149 'International Tables Vol C 4.2.6.8 and 6.1.1.4'
Co 0.3494 0.9721 12.2841 4.2791 7.3409 0.2784 4.0034 13.5359 2.3488 71.1692 1.0118 'International Tables Vol C 4.2.6.8 and 6.1.1.4'
Si 0.0817 0.0704 6.2915 2.4386 3.0353 32.3337 1.9891 0.6785 1.5410 81.6937 1.1407 'International Tables Vol C 4.2.6.8 and 6.1.1.4'

loop_
_geom_angle_atom_site_label_1
_geom_angle_atom_site_label_2
_geom_angle_atom_site_label_3
_geom_angle
_geom_angle_publ_flag
C2 C1 Co3 68.83(9) yes
C2 C1 Co4 69.92(9) yes
Co3 C1 Co4 78.79(6) yes
C2 C1 C61 132.80(15) yes
Co3 C1 C61 136.17(12) yes
Co4 C1 C61 139.93(12) yes
C1 C2 Co3 69.72(9) yes
C1 C2 Co4 68.64(9) yes
Co3 C2 Co4 78.67(6) yes
C1 C2 C81 135.56(14) yes
Co3 C2 C81 137.31(12) yes
Co4 C2 C81 137.26(12) yes
C1 Co3 C2 41.45(6) yes
C1 Co3 Co4 50.36(4) yes
C2 Co3 Co4 50.92(4) yes
C1 Co3 P7 134.48(5) yes
C2 Co3 P7 93.96(5) yes
Co4 Co3 P7 98.771(13) yes
C1 Co3 C11 109.83(7) yes
C2 Co3 C11 144.92(7) yes
Co4 Co3 C11 96.86(6) yes
P7 Co3 C11 106.00(5) yes
C1 Co3 C13 95.10(7) yes
C2 Co3 C13 103.95(7) yes
Co4 Co3 C13 145.42(5) yes
P7 Co3 C13 107.28(5) yes
C11 Co3 C13 97.36(8) yes
C2 Co4 C1 41.44(6) yes
C2 Co4 Co3 50.41(4) yes
C1 Co4 Co3 50.85(5) yes
C2 Co4 P5 98.21(5) yes
C1 Co4 P5 137.44(5) yes
Co3 Co4 P5 96.340(13) yes
C2 Co4 C15 98.18(7) yes
C1 Co4 C15 100.37(7) yes
Co3 Co4 C15 147.05(6) yes
P5 Co4 C15 98.27(6) yes
C2 Co4 C17 143.81(7) yes
C1 Co4 C17 104.96(7) yes
Co3 Co4 C17 101.13(6) yes
P5 Co4 C17 107.98(5) yes
C15 Co4 C17 102.16(8) yes
Co4 P5 C6 108.96(5) yes
Co4 P5 C21 121.74(5) yes
C6 P5 C21 104.27(7) yes
Co4 P5 C31 114.70(5) yes
C6 P5 C31 102.45(7) yes
C21 P5 C31 102.64(7) yes
P5 C6 P7 112.96(8) yes
P5 C6 H62 113.6 no
P7 C6 H62 111.4 no
P5 C6 H61 105.0 no
P7 C6 H61 105.1 no
H62 C6 H61 108.1 no
C6 P7 Co3 108.47(5) yes
C6 P7 C41 106.14(7) yes
Co3 P7 C41 116.87(5) yes
C6 P7 C51 99.66(7) yes
Co3 P7 C51 120.28(5) yes
C41 P7 C51 103.36(7) yes
Co3 C11 O12 177.46(16) yes
Co3 C13 O14 172.85(15) yes
Co4 C15 O16 176.01(17) yes
Co4 C17 O18 177.14(16) yes
P5 C21 C22 121.71(13) yes
P5 C21 C26 119.68(13) yes
C22 C21 C26 118.61(15) yes
C21 C22 C23 120.36(17) yes
C21 C22 H221 119.8 no
C23 C22 H221 119.8 no
C22 C23 C24 120.37(18) yes
C22 C23 H231 119.4 no
C24 C23 H231 120.3 no
C23 C24 C25 119.85(17) yes
C23 C24 H241 120.0 no
C25 C24 H241 120.2 no
C24 C25 C26 120.18(18) yes
C24 C25 H251 120.2 no
C26 C25 H251 119.6 no
C25 C26 C21 120.60(17) yes
C25 C26 H261 119.6 no
C21 C26 H261 119.8 no
P5 C31 C32 121.99(13) yes
P5 C31 C36 118.99(12) yes
C32 C31 C36 118.87(15) yes
C31 C32 C33 120.24(17) yes
C31 C32 H321 119.7 no
C33 C32 H321 120.1 no
C32 C33 C34 120.39(17) yes
C32 C33 H331 118.8 no
C34 C33 H331 120.8 no
C33 C34 C35 119.76(17) yes
C33 C34 H341 120.3 no
C35 C34 H341 119.9 no
C34 C35 C36 120.49(18) yes
C34 C35 H351 119.9 no
C36 C35 H351 119.6 no
C31 C36 C35 120.23(17) yes
C31 C36 H361 120.3 no
C35 C36 H361 119.5 no
P7 C41 C42 119.19(12) yes
P7 C41 C46 122.28(13) yes
C42 C41 C46 118.30(15) yes
C41 C42 C43 120.58(16) yes
C41 C42 H421 120.3 no
C43 C42 H421 119.1 no
C42 C43 C44 120.35(18) yes
C42 C43 H431 118.5 no
C44 C43 H431 121.2 no
C43 C44 C45 119.80(18) yes
C43 C44 H441 119.7 no
C45 C44 H441 120.5 no
C44 C45 C46 120.27(18) yes
C44 C45 H451 119.9 no
C46 C45 H451 119.8 no
C41 C46 C45 120.69(18) yes
C41 C46 H461 119.3 no
C45 C46 H461 120.0 no
P7 C51 C52 120.71(12) yes
P7 C51 C56 121.18(12) yes
C52 C51 C56 118.10(15) yes
C51 C52 C53 120.86(16) yes
C51 C52 H521 120.2 no
C53 C52 H521 119.0 no
C52 C53 C54 120.27(17) yes
C52 C53 H531 118.9 no
C54 C53 H531 120.9 no
C53 C54 C55 119.53(16) yes
C53 C54 H541 119.6 no
C55 C54 H541 120.8 no
C54 C55 C56 120.26(16) yes
C54 C55 H551 120.9 no
C56 C55 H551 118.9 no
C51 C56 C55 120.97(16) yes
C51 C56 H561 120.0 no
C55 C56 H561 119.1 no
C1 C61 C62 175.85(17) yes
C61 C62 Si63 168.99(15) yes
C62 Si63 C64 107.28(8) yes
C62 Si63 C67 108.13(8) yes
C64 Si63 C67 111.04(9) yes
C62 Si63 C70 107.31(8) yes
C64 Si63 C70 111.50(10) yes
C67 Si63 C70 111.37(9) yes
Si63 C64 C65 111.20(15) yes
Si63 C64 C66 113.97(16) yes
C65 C64 C66 110.69(19) yes
Si63 C64 H641 106.7 no
C65 C64 H641 105.8 no
C66 C64 H641 108.0 no
C64 C65 H651 110.1 no
C64 C65 H653 111.4 no
H651 C65 H653 108.7 no
C64 C65 H652 109.2 no
H651 C65 H652 108.5 no
H653 C65 H652 109.0 no
C64 C66 H662 111.7 no
C64 C66 H661 110.6 no
H662 C66 H661 108.1 no
C64 C66 H663 110.6 no
H662 C66 H663 108.9 no
H661 C66 H663 106.7 no
Si63 C67 C68 112.20(14) yes
Si63 C67 C69 114.67(14) yes
C68 C67 C69 109.94(19) yes
Si63 C67 H671 105.2 no
C68 C67 H671 107.3 no
C69 C67 H671 107.0 no
C67 C68 H682 109.6 no
C67 C68 H681 112.2 no
H682 C68 H681 108.5 no
C67 C68 H683 108.7 no
H682 C68 H683 109.5 no
H681 C68 H683 108.3 no
C67 C69 H692 110.4 no
C67 C69 H693 110.2 no
H692 C69 H693 109.6 no
C67 C69 H691 108.6 no
H692 C69 H691 108.6 no
H693 C69 H691 109.4 no
Si63 C70 C71 112.61(15) yes
Si63 C70 C72 111.79(15) yes
C71 C70 C72 111.7(2) yes
Si63 C70 H701 105.3 no
C71 C70 H701 107.9 no
C72 C70 H701 107.1 no
C70 C71 H712 110.0 no
C70 C71 H713 108.7 no
H712 C71 H713 110.0 no
C70 C71 H711 110.4 no
H712 C71 H711 108.8 no
H713 C71 H711 108.9 no
C70 C72 H723 110.9 no
C70 C72 H721 107.8 no
H723 C72 H721 107.0 no
C70 C72 H722 112.6 no
H723 C72 H722 108.7 no
H721 C72 H722 109.6 no
C2 C81 C82 179.33(17) yes
C81 C82 Si83 173.92(16) yes
C82 Si83 C84 104.96(9) yes
C82 Si83 C87 109.13(9) yes
C84 Si83 C87 111.16(11) yes
C82 Si83 C90 107.63(9) yes
C84 Si83 C90 110.35(11) yes
C87 Si83 C90 113.22(11) yes
Si83 C84 C85 112.60(17) yes
Si83 C84 C86 113.24(16) yes
C85 C84 C86 110.9(2) yes
Si83 C84 H841 104.8 no
C85 C84 H841 105.8 no
C86 C84 H841 108.9 no
C84 C85 H853 107.6 no
C84 C85 H851 104.8 no
H853 C85 H851 110.9 no
C84 C85 H852 110.0 no
H853 C85 H852 111.4 no
H851 C85 H852 111.8 no
C84 C86 H861 111.2 no
C84 C86 H863 109.0 no
H861 C86 H863 108.6 no
C84 C86 H862 110.5 no
H861 C86 H862 108.3 no
H863 C86 H862 109.2 no
Si83 C87 C88 115.08(17) yes
Si83 C87 C89 113.48(16) yes
C88 C87 C89 110.3(2) yes
Si83 C87 H871 106.5 no
C88 C87 H871 103.2 no
C89 C87 H871 107.3 no
C87 C88 H881 109.8 no
C87 C88 H883 111.1 no
H881 C88 H883 110.2 no
C87 C88 H882 104.4 no
H881 C88 H882 111.0 no
H883 C88 H882 110.3 no
C87 C89 H892 110.1 no
C87 C89 H891 110.6 no
H892 C89 H891 109.0 no
C87 C89 H893 110.7 no
H892 C89 H893 109.3 no
H891 C89 H893 107.1 no
Si83 C90 C91 112.49(19) yes
Si83 C90 C92 111.23(18) yes
C91 C90 C92 109.9(2) yes
Si83 C90 H901 107.1 no
C91 C90 H901 108.5 no
C92 C90 H901 107.4 no
C90 C91 H912 109.7 no
C90 C91 H911 109.3 no
H912 C91 H911 109.0 no
C90 C91 H913 110.4 no
H912 C91 H913 110.0 no
H911 C91 H913 108.5 no
C90 C92 H922 109.3 no
C90 C92 H923 109.6 no
H922 C92 H923 109.8 no
C90 C92 H921 109.6 no
H922 C92 H921 107.9 no
H923 C92 H921 110.6 no

loop_
_geom_bond_atom_site_label_1
_geom_bond_atom_site_label_2
_geom_bond_distance
_geom_bond_publ_flag
C1 C2 1.379(2) yes
C1 Co3 1.9534(15) yes
C1 Co4 1.9399(15) yes
C1 C61 1.405(2) yes
C2 Co3 1.9419(15) yes
C2 Co4 1.9563(15) yes
C2 C81 1.404(2) yes
Co3 Co4 2.4709(3) yes
Co3 P7 2.2369(4) yes
Co3 C11 1.7889(17) yes
Co3 C13 1.7804(17) yes
Co4 P5 2.2209(4) yes
Co4 C15 1.7846(18) yes
Co4 C17 1.7976(18) yes
P5 C6 1.8353(16) yes
P5 C21 1.8258(16) yes
P5 C31 1.8308(16) yes
C6 P7 1.8481(15) yes
C6 H62 0.960 no
C6 H61 0.963 no
P7 C41 1.8377(16) yes
P7 C51 1.8343(16) yes
C11 O12 1.140(2) yes
C13 O14 1.140(2) yes
C15 O16 1.132(2) yes
C17 O18 1.137(2) yes
C21 C22 1.395(2) yes
C21 C26 1.384(2) yes
C22 C23 1.386(3) yes
C22 H221 0.945 no
C23 C24 1.374(3) yes
C23 H231 0.943 no
C24 C25 1.375(3) yes
C24 H241 0.928 no
C25 C26 1.390(3) yes
C25 H251 0.932 no
C26 H261 0.917 no
C31 C32 1.392(2) yes
C31 C36 1.397(2) yes
C32 C33 1.396(2) yes
C32 H321 0.952 no
C33 C34 1.377(3) yes
C33 H331 0.949 no
C34 C35 1.382(3) yes
C34 H341 0.934 no
C35 C36 1.389(3) yes
C35 H351 0.943 no
C36 H361 0.936 no
C41 C42 1.398(2) yes
C41 C46 1.392(2) yes
C42 C43 1.387(2) yes
C42 H421 0.920 no
C43 C44 1.381(3) yes
C43 H431 0.945 no
C44 C45 1.376(3) yes
C44 H441 0.945 no
C45 C46 1.391(3) yes
C45 H451 0.919 no
C46 H461 0.936 no
C51 C52 1.388(2) yes
C51 C56 1.398(2) yes
C52 C53 1.394(2) yes
C52 H521 0.944 no
C53 C54 1.382(3) yes
C53 H531 0.940 no
C54 C55 1.382(3) yes
C54 H541 0.942 no
C55 C56 1.386(2) yes
C55 H551 0.940 no
C56 H561 0.934 no
C61 C62 1.211(2) yes
C62 Si63 1.8364(17) yes
Si63 C64 1.884(2) yes
Si63 C67 1.8971(19) yes
Si63 C70 1.888(2) yes
C64 C65 1.529(3) yes
C64 C66 1.530(3) yes
C64 H641 0.987 no
C65 H651 0.963 no
C65 H653 0.979 no
C65 H652 0.991 no
C66 H662 0.961 no
C66 H661 0.961 no
C66 H663 0.976 no
C67 C68 1.537(3) yes
C67 C69 1.529(3) yes
C67 H671 0.974 no
C68 H682 0.973 no
C68 H681 0.964 no
C68 H683 0.964 no
C69 H692 0.971 no
C69 H693 0.978 no
C69 H691 0.961 no
C70 C71 1.520(3) yes
C70 C72 1.514(3) yes
C70 H701 0.983 no
C71 H712 0.984 no
C71 H713 0.977 no
C71 H711 0.971 no
C72 H723 0.977 no
C72 H721 0.978 no
C72 H722 0.987 no
C81 C82 1.210(2) yes
C82 Si83 1.8344(17) yes
Si83 C84 1.895(2) yes
Si83 C87 1.879(2) yes
Si83 C90 1.880(2) yes
C84 C85 1.507(4) yes
C84 C86 1.529(3) yes
C84 H841 1.009 no
C85 H853 0.966 no
C85 H851 0.970 no
C85 H852 0.963 no
C86 H861 0.970 no
C86 H863 0.972 no
C86 H862 0.978 no
C87 C88 1.506(4) yes
C87 C89 1.523(3) yes
C87 H871 1.017 no
C88 H881 0.981 no
C88 H883 0.974 no
C88 H882 0.980 no
C89 H892 0.962 no
C89 H891 0.967 no
C89 H893 0.964 no
C90 C91 1.523(4) yes
C90 C92 1.531(4) yes
C90 H901 0.973 no
C91 H912 0.969 no
C91 H911 0.965 no
C91 H913 0.970 no
C92 H922 0.969 no
C92 H923 0.984 no
C92 H921 0.997 no

loop_
_geom_hbond_atom_site_label_D
_geom_hbond_atom_site_label_H
_geom_hbond_atom_site_label_A
_geom_hbond_site_symmetry_A
_geom_hbond_angle_DHA
_geom_hbond_distance_DH
_geom_hbond_distance_HA
_geom_hbond_distance_DA
_geom_hbond_publ_flag
C46 H461 O14 2_667 134 0.94 2.47 3.196(3) yes
C52 H521 C13 . 146 0.94 2.55 3.374(3) yes
